data_4349583
loop_
_publ_author_name
'Andrade, Marta M.'
'Silva, Rafaela A. L.'
'Santos, Isabel C.'
'Lopes, Elsa B.'
'Raba\,ca, Sandra'
'Pereira, Laura C. J.'
'Coutinho, Joana T.'
'Telo, Jo\~ao P.'
'Rovira, Concepci\'o'
'Almeida, Manuel'
'Belo, Dulce'

_publ_section_title
;
 Gold and nickel alkyl substituted bis-thiophenedithiolene complexes:
 anionic and neutral forms
;
_journal_issue 2
_journal_name_full 'Inorganic Chemistry Frontiers'
_journal_page_first 270
_journal_paper_doi 10.1039/C6QI00447D
_journal_volume 4
_journal_year 2017
_chemical_formula_moiety 'C20 H28 Ni S6, C24 H20 P'
_chemical_formula_sum 'C44 H48 Ni P S6'
_chemical_formula_weight 858.86
_space_group_IT_number 2
_space_group_name_Hall '-P 1'
_space_group_name_H-M_alt 'P -1'
_symmetry_cell_setting triclinic
_symmetry_space_group_name_H-M 'P -1'
_atom_sites_solution_hydrogens geom
_atom_sites_solution_primary direct
_atom_sites_solution_secondary difmap
_audit_creation_method SHELXL-97
_audit_update_record
;
2016-09-21 deposited with the CCDC.
2016-11-29 downloaded from the CCDC.
;
_cell_angle_alpha 92.5270(10)
_cell_angle_beta 91.6840(10)
_cell_angle_gamma 102.4910(10)
_cell_formula_units_Z 2
_cell_length_a 11.6857(4)
_cell_length_b 12.1266(4)
_cell_length_c 15.3809(5)
_cell_measurement_reflns_used 7261
_cell_measurement_temperature 150(2)
_cell_measurement_theta_max 27.10
_cell_measurement_theta_min 2.27
_cell_volume 2124.24(12)
_computing_cell_refinement 'Bruker SAINT'
_computing_data_collection 'Bruker APEX2'
_computing_data_reduction 'Bruker SAINT'
_computing_molecular_graphics ORTEP3(Farrugia,1997)
_computing_publication_material 'WinGX (Farrugia, 1999)'
_computing_structure_refinement 'SHELXL-97 (Sheldrick, 2008)'
_computing_structure_solution 'SIR97 (Altomare et al, 1999)'
_diffrn_ambient_temperature 150(2)
_diffrn_measured_fraction_theta_full 0.991
_diffrn_measured_fraction_theta_max 0.991
_diffrn_measurement_device_type 'Bruker APEX-II CCD'
_diffrn_measurement_method '\f and \w scans'
_diffrn_radiation_monochromator graphite
_diffrn_radiation_source 'fine-focus sealed tube'
_diffrn_radiation_type MoK\a
_diffrn_radiation_wavelength 0.71073
_diffrn_reflns_av_R_equivalents 0.0295
_diffrn_reflns_av_sigmaI/netI 0.0436
_diffrn_reflns_limit_h_max 13
_diffrn_reflns_limit_h_min -14
_diffrn_reflns_limit_k_max 14
_diffrn_reflns_limit_k_min -14
_diffrn_reflns_limit_l_max 18
_diffrn_reflns_limit_l_min -18
_diffrn_reflns_number 15695
_diffrn_reflns_theta_full 25.68
_diffrn_reflns_theta_max 25.68
_diffrn_reflns_theta_min 2.56
_exptl_absorpt_coefficient_mu 0.820
_exptl_absorpt_correction_T_max 0.9525
_exptl_absorpt_correction_T_min 0.6846
_exptl_absorpt_correction_type multi-scan
_exptl_absorpt_process_details '(SADABS; Sheldrick, 2004)'
_exptl_crystal_colour green
_exptl_crystal_density_diffrn 1.343
_exptl_crystal_density_method 'not measured'
_exptl_crystal_description prism
_exptl_crystal_F_000 902
_exptl_crystal_size_max 0.50
_exptl_crystal_size_mid 0.30
_exptl_crystal_size_min 0.06
_refine_diff_density_max 0.406
_refine_diff_density_min -0.238
_refine_diff_density_rms 0.057
_refine_ls_extinction_method none
_refine_ls_goodness_of_fit_ref 1.049
_refine_ls_hydrogen_treatment constr
_refine_ls_matrix_type full
_refine_ls_number_parameters 480
_refine_ls_number_reflns 8003
_refine_ls_number_restraints 0
_refine_ls_restrained_S_all 1.049
_refine_ls_R_factor_all 0.0415
_refine_ls_R_factor_gt 0.0320
_refine_ls_shift/su_max 0.001
_refine_ls_shift/su_mean 0.000
_refine_ls_structure_factor_coef Fsqd
_refine_ls_weighting_details 'calc w=1/[\s^2^(Fo^2^)+(0.0310P)^2^+0.4882P] where P=(Fo^2^+2Fc^2^)/3'
_refine_ls_weighting_scheme calc
_refine_ls_wR_factor_gt 0.0745
_refine_ls_wR_factor_ref 0.0780
_reflns_number_gt 6733
_reflns_number_total 8003
_reflns_threshold_expression >2sigma(I)
_cod_data_source_file c6qi00447d2.cif
_cod_data_source_block compound_4
_cod_original_sg_symbol_H-M P-1
_cod_database_code 4349583

loop_
_symmetry_equiv_pos_as_xyz
'x, y, z'
'-x, -y, -z'

loop_
_atom_site_label
_atom_site_type_symbol
_atom_site_fract_x
_atom_site_fract_y
_atom_site_fract_z
_atom_site_U_iso_or_equiv
_atom_site_adp_type
_atom_site_occupancy
_atom_site_symmetry_multiplicity
_atom_site_calc_flag
_atom_site_refinement_flags
Ni1 Ni 0.5000 0.5000 0.5000 0.02115(9) Uani 1 2 d S
Ni2 Ni 0.0000 0.5000 0.0000 0.01727(9) Uani 1 2 d S
S1 S 0.39202(5) 0.52849(4) 0.60627(3) 0.02532(13) Uani 1 1 d .
S3 S 0.22759(5) 0.35662(4) 0.71012(3) 0.02677(13) Uani 1 1 d .
S2 S 0.42654(5) 0.31997(4) 0.49034(3) 0.02605(13) Uani 1 1 d .
S4 S 0.12719(4) 0.44089(4) 0.07980(3) 0.02132(12) Uani 1 1 d .
S5 S -0.12348(5) 0.48881(4) 0.10260(3) 0.02190(12) Uani 1 1 d .
S6 S -0.11531(5) 0.38557(4) 0.28015(3) 0.02439(12) Uani 1 1 d .
P1 P 0.62558(5) 0.16328(4) 0.84646(3) 0.02051(12) Uani 1 1 d .
C1 C 0.32239(18) 0.39248(16) 0.62707(13) 0.0222(4) Uani 1 1 d .
C4 C 0.20754(19) 0.21284(16) 0.68036(14) 0.0254(5) Uani 1 1 d .
C8 C 0.1251(2) 0.12783(18) 0.73157(15) 0.0341(5) Uani 1 1 d .
H8 H 0.1617 0.0614 0.7392 0.041 Uiso 1 1 calc R
C9 C 0.1051(3) 0.1762(2) 0.82276(15) 0.0450(7) Uani 1 1 d .
H9C H 0.1796 0.1947 0.8568 0.068 Uiso 1 1 calc R
H9B H 0.0485 0.1200 0.8524 0.068 Uiso 1 1 calc R
H9A H 0.0745 0.2448 0.8171 0.068 Uiso 1 1 calc R
C10 C 0.0076(2) 0.0857(2) 0.68158(17) 0.0451(7) Uani 1 1 d .
H10B H -0.0310 0.1490 0.6743 0.068 Uiso 1 1 calc R
H10C H -0.0426 0.0276 0.7142 0.068 Uiso 1 1 calc R
H10A H 0.0209 0.0533 0.6242 0.068 Uiso 1 1 calc R
C3 C 0.26858(19) 0.19431(16) 0.60904(13) 0.0235(5) Uani 1 1 d .
C5 C 0.2620(2) 0.07837(16) 0.56559(14) 0.0273(5) Uani 1 1 d .
H5 H 0.2095 0.0225 0.6007 0.033 Uiso 1 1 calc R
C7 C 0.2050(2) 0.06971(18) 0.47402(15) 0.0370(6) Uani 1 1 d .
H7C H 0.2537 0.1240 0.4376 0.055 Uiso 1 1 calc R
H7B H 0.1269 0.0866 0.4773 0.055 Uiso 1 1 calc R
H7A H 0.1979 -0.0071 0.4485 0.055 Uiso 1 1 calc R
C6 C 0.3798(2) 0.04444(18) 0.56399(17) 0.0389(6) Uani 1 1 d .
H6C H 0.4335 0.0968 0.5292 0.058 Uiso 1 1 calc R
H6A H 0.3691 -0.0326 0.5381 0.058 Uiso 1 1 calc R
H6B H 0.4127 0.0473 0.6236 0.058 Uiso 1 1 calc R
C2 C 0.33597(18) 0.29874(16) 0.57856(13) 0.0218(4) Uani 1 1 d .
C34 C 0.8861(2) 0.0724(2) 1.04313(15) 0.0374(6) Uani 1 1 d .
H34 H 0.9411 0.0541 1.0837 0.045 Uiso 1 1 calc R
C33 C 0.8808(2) 0.18389(19) 1.03386(15) 0.0355(6) Uani 1 1 d .
H33 H 0.9323 0.2421 1.0681 0.043 Uiso 1 1 calc R
C32 C 0.8015(2) 0.21132(17) 0.97555(14) 0.0300(5) Uani 1 1 d .
H32 H 0.7974 0.2882 0.9703 0.036 Uiso 1 1 calc R
C31 C 0.72663(18) 0.12624(16) 0.92387(13) 0.0231(4) Uani 1 1 d .
C21 C 0.70151(18) 0.23946(15) 0.76036(13) 0.0221(4) Uani 1 1 d .
C26 C 0.6399(2) 0.24566(18) 0.68279(15) 0.0322(5) Uani 1 1 d .
H26 H 0.5592 0.2098 0.6759 0.039 Uiso 1 1 calc R
C25 C 0.6971(2) 0.3047(2) 0.61530(16) 0.0407(6) Uani 1 1 d .
H25 H 0.6553 0.3098 0.5622 0.049 Uiso 1 1 calc R
C24 C 0.8137(2) 0.35548(18) 0.62552(16) 0.0391(6) Uani 1 1 d .
H24 H 0.8524 0.3954 0.5791 0.047 Uiso 1 1 calc R
C44 C 0.4065(2) -0.17313(18) 0.73357(15) 0.0348(6) Uani 1 1 d .
H44 H 0.3629 -0.2448 0.7116 0.042 Uiso 1 1 calc R
C45 C 0.5177(2) -0.13187(17) 0.70503(14) 0.0289(5) Uani 1 1 d .
H45 H 0.5503 -0.1751 0.6633 0.035 Uiso 1 1 calc R
C46 C 0.58170(19) -0.02797(16) 0.73690(13) 0.0236(4) Uani 1 1 d .
H46 H 0.6578 0.0007 0.7165 0.028 Uiso 1 1 calc R
C41 C 0.53481(18) 0.03493(16) 0.79907(13) 0.0216(4) Uani 1 1 d .
C23 C 0.8755(2) 0.34944(18) 0.70198(16) 0.0371(6) Uani 1 1 d .
H23 H 0.9564 0.3848 0.7081 0.045 Uiso 1 1 calc R
C22 C 0.81965(19) 0.29177(17) 0.76994(14) 0.0297(5) Uani 1 1 d .
H22 H 0.8620 0.2879 0.8230 0.036 Uiso 1 1 calc R
C51 C 0.53829(18) 0.24570(16) 0.90346(14) 0.0262(5) Uani 1 1 d .
C52 C 0.5243(2) 0.23460(19) 0.99218(16) 0.0401(6) Uani 1 1 d .
H52 H 0.5617 0.1847 1.0225 0.048 Uiso 1 1 calc R
C53 C 0.4557(3) 0.2965(2) 1.03640(19) 0.0522(8) Uani 1 1 d .
H53 H 0.4465 0.2893 1.0972 0.063 Uiso 1 1 calc R
C54 C 0.4012(2) 0.3678(2) 0.99302(19) 0.0497(8) Uani 1 1 d .
H54 H 0.3538 0.4095 1.0238 0.060 Uiso 1 1 calc R
C55 C 0.4143(2) 0.3798(2) 0.90516(19) 0.0499(7) Uani 1 1 d .
H55 H 0.3760 0.4295 0.8754 0.060 Uiso 1 1 calc R
C56 C 0.4839(2) 0.3186(2) 0.85988(16) 0.0397(6) Uani 1 1 d .
H56 H 0.4938 0.3271 0.7993 0.048 Uiso 1 1 calc R
C35 C 0.8111(2) -0.01270(19) 0.99338(15) 0.0375(6) Uani 1 1 d .
H35 H 0.8145 -0.0894 1.0001 0.045 Uiso 1 1 calc R
C36 C 0.7317(2) 0.01365(17) 0.93420(14) 0.0287(5) Uani 1 1 d .
H36 H 0.6803 -0.0450 0.9003 0.034 Uiso 1 1 calc R
C42 C 0.4227(2) -0.00635(18) 0.82735(14) 0.0307(5) Uani 1 1 d .
H42 H 0.3899 0.0364 0.8693 0.037 Uiso 1 1 calc R
C43 C 0.3585(2) -0.11067(19) 0.79400(16) 0.0393(6) Uani 1 1 d .
H43 H 0.2814 -0.1390 0.8128 0.047 Uiso 1 1 calc R
C12 C 0.05530(18) 0.40735(15) 0.17586(12) 0.0189(4) Uani 1 1 d .
C11 C -0.05502(18) 0.42884(15) 0.18261(12) 0.0204(4) Uani 1 1 d .
C14 C 0.0086(2) 0.33566(16) 0.31106(13) 0.0251(5) Uani 1 1 d .
C18 C 0.0107(2) 0.27838(18) 0.39652(13) 0.0317(5) Uani 1 1 d .
H18 H 0.0529 0.2157 0.3869 0.038 Uiso 1 1 calc R
C19 C -0.1118(3) 0.2251(2) 0.42396(16) 0.0498(8) Uani 1 1 d .
H19B H -0.1554 0.2844 0.4355 0.075 Uiso 1 1 calc R
H19C H -0.1064 0.1840 0.4769 0.075 Uiso 1 1 calc R
H19A H -0.1527 0.1724 0.3772 0.075 Uiso 1 1 calc R
C20 C 0.0787(2) 0.3582(2) 0.46918(14) 0.0363(6) Uani 1 1 d .
H20C H 0.1590 0.3876 0.4515 0.054 Uiso 1 1 calc R
H20B H 0.0808 0.3168 0.5223 0.054 Uiso 1 1 calc R
H20A H 0.0400 0.4212 0.4803 0.054 Uiso 1 1 calc R
C13 C 0.09274(19) 0.35399(16) 0.25033(13) 0.0232(5) Uani 1 1 d .
C15 C 0.2077(2) 0.31732(18) 0.25953(14) 0.0306(5) Uani 1 1 d .
H15 H 0.2127 0.2892 0.3194 0.037 Uiso 1 1 calc R
C17 C 0.2096(2) 0.21813(19) 0.19453(15) 0.0383(6) Uani 1 1 d .
H17A H 0.1428 0.1558 0.2038 0.057 Uiso 1 1 calc R
H17C H 0.2828 0.1925 0.2033 0.057 Uiso 1 1 calc R
H17B H 0.2042 0.2427 0.1350 0.057 Uiso 1 1 calc R
C16 C 0.3139(2) 0.4134(2) 0.25091(15) 0.0380(6) Uani 1 1 d .
H16A H 0.3125 0.4421 0.1924 0.057 Uiso 1 1 calc R
H16B H 0.3858 0.3854 0.2603 0.057 Uiso 1 1 calc R
H16C H 0.3120 0.4744 0.2944 0.057 Uiso 1 1 calc R

loop_
_atom_site_aniso_label
_atom_site_aniso_U_11
_atom_site_aniso_U_22
_atom_site_aniso_U_33
_atom_site_aniso_U_23
_atom_site_aniso_U_13
_atom_site_aniso_U_12
Ni1 0.0209(2) 0.01691(18) 0.0244(2) -0.00282(14) 0.00136(16) 0.00220(15)
Ni2 0.01749(19) 0.02104(18) 0.01497(18) 0.00166(14) 0.00100(14) 0.00773(15)
S1 0.0280(3) 0.0181(2) 0.0284(3) -0.0037(2) 0.0049(2) 0.0023(2)
S3 0.0323(3) 0.0233(3) 0.0241(3) 0.0011(2) 0.0049(2) 0.0041(2)
S2 0.0286(3) 0.0177(2) 0.0302(3) -0.0041(2) 0.0065(2) 0.0018(2)
S4 0.0189(3) 0.0302(3) 0.0178(2) 0.0042(2) 0.0019(2) 0.0109(2)
S5 0.0210(3) 0.0297(3) 0.0183(3) 0.0033(2) 0.0029(2) 0.0122(2)
S6 0.0273(3) 0.0258(3) 0.0214(3) 0.0062(2) 0.0069(2) 0.0068(2)
P1 0.0190(3) 0.0177(2) 0.0244(3) -0.0029(2) 0.0010(2) 0.0038(2)
C1 0.0219(11) 0.0237(10) 0.0206(10) 0.0014(8) -0.0006(9) 0.0044(9)
C4 0.0288(12) 0.0192(10) 0.0276(11) 0.0029(8) -0.0021(9) 0.0041(9)
C8 0.0401(15) 0.0265(11) 0.0356(13) 0.0100(10) 0.0053(11) 0.0049(10)
C9 0.0515(17) 0.0453(14) 0.0357(14) 0.0131(11) 0.0095(12) 0.0018(13)
C10 0.0406(16) 0.0367(13) 0.0516(16) 0.0041(12) 0.0058(13) -0.0062(12)
C3 0.0250(12) 0.0197(10) 0.0260(11) 0.0035(8) -0.0042(9) 0.0056(9)
C5 0.0304(13) 0.0182(10) 0.0326(12) 0.0022(9) -0.0020(10) 0.0038(9)
C7 0.0438(15) 0.0214(11) 0.0424(14) -0.0030(10) -0.0103(12) 0.0024(10)
C6 0.0425(15) 0.0217(11) 0.0537(16) -0.0048(10) -0.0076(12) 0.0122(11)
C2 0.0213(11) 0.0201(10) 0.0236(11) 0.0020(8) -0.0024(9) 0.0038(8)
C34 0.0367(14) 0.0436(14) 0.0335(13) -0.0037(11) -0.0112(11) 0.0154(11)
C33 0.0369(14) 0.0338(12) 0.0319(13) -0.0062(10) -0.0091(11) 0.0021(11)
C32 0.0335(13) 0.0224(11) 0.0320(12) -0.0023(9) -0.0037(10) 0.0026(10)
C31 0.0229(11) 0.0239(10) 0.0224(11) -0.0019(8) 0.0017(9) 0.0054(9)
C21 0.0213(11) 0.0166(9) 0.0275(11) -0.0028(8) 0.0030(9) 0.0029(8)
C26 0.0283(13) 0.0322(12) 0.0350(13) 0.0052(10) 0.0006(10) 0.0031(10)
C25 0.0498(17) 0.0378(13) 0.0351(14) 0.0105(11) 0.0021(12) 0.0087(12)
C24 0.0487(17) 0.0261(12) 0.0408(14) 0.0038(10) 0.0175(13) 0.0016(11)
C44 0.0386(14) 0.0222(11) 0.0382(13) -0.0029(10) -0.0075(11) -0.0030(10)
C45 0.0350(13) 0.0232(11) 0.0291(12) -0.0053(9) -0.0037(10) 0.0095(10)
C46 0.0230(11) 0.0228(10) 0.0256(11) -0.0001(8) -0.0005(9) 0.0069(9)
C41 0.0213(11) 0.0193(10) 0.0233(11) -0.0002(8) -0.0026(9) 0.0033(8)
C23 0.0298(13) 0.0306(12) 0.0453(15) -0.0079(11) 0.0119(11) -0.0054(10)
C22 0.0239(12) 0.0309(11) 0.0315(12) -0.0070(9) 0.0036(10) 0.0012(10)
C51 0.0192(11) 0.0219(10) 0.0349(12) -0.0105(9) 0.0004(9) 0.0017(9)
C52 0.0473(16) 0.0350(13) 0.0421(15) 0.0021(11) 0.0173(12) 0.0158(12)
C53 0.0558(19) 0.0516(16) 0.0522(17) -0.0053(13) 0.0247(15) 0.0167(15)
C54 0.0306(15) 0.0505(16) 0.068(2) -0.0260(14) 0.0082(14) 0.0130(13)
C55 0.0377(16) 0.0521(16) 0.0646(19) -0.0204(14) -0.0162(14) 0.0273(13)
C56 0.0391(15) 0.0426(14) 0.0403(14) -0.0154(11) -0.0099(12) 0.0206(12)
C35 0.0488(16) 0.0284(12) 0.0381(14) -0.0033(10) -0.0071(12) 0.0169(11)
C36 0.0345(13) 0.0218(10) 0.0295(12) -0.0048(9) -0.0042(10) 0.0073(10)
C42 0.0283(13) 0.0309(11) 0.0298(12) -0.0055(9) 0.0044(10) 0.0007(10)
C43 0.0315(14) 0.0364(13) 0.0431(14) -0.0008(11) 0.0045(12) -0.0076(11)
C12 0.0215(11) 0.0191(9) 0.0167(10) -0.0013(8) -0.0003(8) 0.0062(8)
C11 0.0259(12) 0.0194(9) 0.0167(10) 0.0013(8) 0.0020(8) 0.0067(9)
C14 0.0357(13) 0.0197(10) 0.0212(11) 0.0026(8) 0.0011(9) 0.0089(9)
C18 0.0509(16) 0.0256(11) 0.0223(11) 0.0075(9) 0.0016(10) 0.0151(11)
C19 0.069(2) 0.0380(14) 0.0313(14) 0.0154(11) -0.0010(13) -0.0148(14)
C20 0.0401(15) 0.0434(13) 0.0253(12) 0.0113(10) -0.0011(11) 0.0073(11)
C13 0.0314(12) 0.0195(10) 0.0202(10) -0.0002(8) 0.0011(9) 0.0090(9)
C15 0.0385(14) 0.0374(12) 0.0220(11) 0.0035(9) -0.0019(10) 0.0218(11)
C17 0.0464(16) 0.0347(12) 0.0412(14) 0.0011(11) 0.0008(12) 0.0256(12)
C16 0.0303(14) 0.0514(15) 0.0349(13) -0.0062(11) -0.0082(11) 0.0177(12)

loop_
_atom_type_symbol
_atom_type_description
_atom_type_scat_dispersion_real
_atom_type_scat_dispersion_imag
_atom_type_scat_source
C C 0.0033 0.0016 'International Tables Vol C Tables 4.2.6.8 and 6.1.1.4'
H H 0.0000 0.0000 'International Tables Vol C Tables 4.2.6.8 and 6.1.1.4'
P P 0.1023 0.0942 'International Tables Vol C Tables 4.2.6.8 and 6.1.1.4'
S S 0.1246 0.1234 'International Tables Vol C Tables 4.2.6.8 and 6.1.1.4'
Ni Ni 0.3393 1.1124 'International Tables Vol C Tables 4.2.6.8 and 6.1.1.4'

loop_
_geom_angle_atom_site_label_1
_geom_angle_atom_site_label_2
_geom_angle_atom_site_label_3
_geom_angle
_geom_angle_site_symmetry_1
_geom_angle_site_symmetry_3
S1 Ni1 S1 180.0 . 2_666
S1 Ni1 S2 86.919(18) . 2_666
S1 Ni1 S2 93.081(19) 2_666 2_666
S1 Ni1 S2 93.081(19) . .
S1 Ni1 S2 86.919(18) 2_666 .
S2 Ni1 S2 180.0 2_666 .
S5 Ni2 S5 180.00(3) . 2_565
S5 Ni2 S4 86.924(19) . 2_565
S5 Ni2 S4 93.076(19) 2_565 2_565
S5 Ni2 S4 93.076(19) . .
S5 Ni2 S4 86.924(19) 2_565 .
S4 Ni2 S4 180.00(2) 2_565 .
C1 S1 Ni1 101.75(7) . .
C1 S3 C4 91.46(10) . .
C2 S2 Ni1 103.53(7) . .
C12 S4 Ni2 103.72(7) . .
C11 S5 Ni2 101.76(7) . .
C11 S6 C14 91.51(10) . .
C31 P1 C21 111.04(10) . .
C31 P1 C41 108.08(9) . .
C21 P1 C41 107.86(9) . .
C31 P1 C51 108.00(10) . .
C21 P1 C51 111.32(10) . .
C41 P1 C51 110.51(10) . .
C2 C1 S1 123.53(15) . .
C2 C1 S3 111.64(15) . .
S1 C1 S3 124.83(12) . .
C3 C4 C8 128.90(18) . .
C3 C4 S3 112.16(15) . .
C8 C4 S3 118.89(15) . .
C4 C8 C10 110.84(19) . .
C4 C8 C9 112.23(18) . .
C10 C8 C9 110.0(2) . .
C4 C8 H8 107.9 . .
C10 C8 H8 107.9 . .
C9 C8 H8 107.9 . .
C8 C9 H9C 109.5 . .
C8 C9 H9B 109.5 . .
H9C C9 H9B 109.5 . .
C8 C9 H9A 109.5 . .
H9C C9 H9A 109.5 . .
H9B C9 H9A 109.5 . .
C8 C10 H10B 109.5 . .
C8 C10 H10C 109.5 . .
H10B C10 H10C 109.5 . .
C8 C10 H10A 109.5 . .
H10B C10 H10A 109.5 . .
H10C C10 H10A 109.5 . .
C4 C3 C2 111.65(17) . .
C4 C3 C5 123.66(18) . .
C2 C3 C5 124.65(18) . .
C3 C5 C6 113.38(18) . .
C3 C5 C7 110.97(17) . .
C6 C5 C7 111.06(19) . .
C3 C5 H5 107.0 . .
C6 C5 H5 107.0 . .
C7 C5 H5 107.0 . .
C5 C7 H7C 109.5 . .
C5 C7 H7B 109.5 . .
H7C C7 H7B 109.5 . .
C5 C7 H7A 109.5 . .
H7C C7 H7A 109.5 . .
H7B C7 H7A 109.5 . .
C5 C6 H6C 109.5 . .
C5 C6 H6A 109.5 . .
H6C C6 H6A 109.5 . .
C5 C6 H6B 109.5 . .
H6C C6 H6B 109.5 . .
H6A C6 H6B 109.5 . .
C1 C2 C3 113.07(18) . .
C1 C2 S2 117.68(15) . .
C3 C2 S2 129.24(15) . .
C33 C34 C35 120.0(2) . .
C33 C34 H34 120.0 . .
C35 C34 H34 120.0 . .
C32 C33 C34 120.5(2) . .
C32 C33 H33 119.8 . .
C34 C33 H33 119.8 . .
C33 C32 C31 120.1(2) . .
C33 C32 H32 120.0 . .
C31 C32 H32 120.0 . .
C36 C31 C32 119.1(2) . .
C36 C31 P1 121.20(16) . .
C32 C31 P1 119.67(16) . .
C26 C21 C22 119.89(19) . .
C26 C21 P1 118.69(16) . .
C22 C21 P1 121.42(17) . .
C21 C26 C25 119.6(2) . .
C21 C26 H26 120.2 . .
C25 C26 H26 120.2 . .
C24 C25 C26 119.9(2) . .
C24 C25 H25 120.1 . .
C26 C25 H25 120.1 . .
C25 C24 C23 120.9(2) . .
C25 C24 H24 119.5 . .
C23 C24 H24 119.5 . .
C45 C44 C43 120.3(2) . .
C45 C44 H44 119.9 . .
C43 C44 H44 119.9 . .
C46 C45 C44 120.2(2) . .
C46 C45 H45 119.9 . .
C44 C45 H45 119.9 . .
C45 C46 C41 120.1(2) . .
C45 C46 H46 120.0 . .
C41 C46 H46 120.0 . .
C42 C41 C46 119.73(18) . .
C42 C41 P1 121.34(15) . .
C46 C41 P1 118.78(16) . .
C24 C23 C22 119.9(2) . .
C24 C23 H23 120.1 . .
C22 C23 H23 120.1 . .
C23 C22 C21 119.8(2) . .
C23 C22 H22 120.1 . .
C21 C22 H22 120.1 . .
C56 C51 C52 119.8(2) . .
C56 C51 P1 120.78(17) . .
C52 C51 P1 119.43(18) . .
C53 C52 C51 119.8(3) . .
C53 C52 H52 120.1 . .
C51 C52 H52 120.1 . .
C54 C53 C52 120.3(3) . .
C54 C53 H53 119.9 . .
C52 C53 H53 119.9 . .
C53 C54 C55 120.6(2) . .
C53 C54 H54 119.7 . .
C55 C54 H54 119.7 . .
C54 C55 C56 119.8(3) . .
C54 C55 H55 120.1 . .
C56 C55 H55 120.1 . .
C51 C56 C55 119.7(2) . .
C51 C56 H56 120.1 . .
C55 C56 H56 120.1 . .
C36 C35 C34 120.1(2) . .
C36 C35 H35 119.9 . .
C34 C35 H35 119.9 . .
C35 C36 C31 120.2(2) . .
C35 C36 H36 119.9 . .
C31 C36 H36 119.9 . .
C41 C42 C43 119.7(2) . .
C41 C42 H42 120.2 . .
C43 C42 H42 120.2 . .
C44 C43 C42 120.1(2) . .
C44 C43 H43 120.0 . .
C42 C43 H43 120.0 . .
C11 C12 C13 113.37(17) . .
C11 C12 S4 117.56(15) . .
C13 C12 S4 129.00(16) . .
C12 C11 S5 123.57(15) . .
C12 C11 S6 111.31(15) . .
S5 C11 S6 125.11(12) . .
C13 C14 C18 128.6(2) . .
C13 C14 S6 112.16(16) . .
C18 C14 S6 119.26(16) . .
C14 C18 C19 112.0(2) . .
C14 C18 C20 112.25(18) . .
C19 C18 C20 110.97(19) . .
C14 C18 H18 107.1 . .
C19 C18 H18 107.1 . .
C20 C18 H18 107.1 . .
C18 C19 H19B 109.5 . .
C18 C19 H19C 109.5 . .
H19B C19 H19C 109.5 . .
C18 C19 H19A 109.5 . .
H19B C19 H19A 109.5 . .
H19C C19 H19A 109.5 . .
C18 C20 H20C 109.5 . .
C18 C20 H20B 109.5 . .
H20C C20 H20B 109.5 . .
C18 C20 H20A 109.5 . .
H20C C20 H20A 109.5 . .
H20B C20 H20A 109.5 . .
C14 C13 C12 111.61(19) . .
C14 C13 C15 123.35(19) . .
C12 C13 C15 124.98(18) . .
C13 C15 C16 113.16(18) . .
C13 C15 C17 110.26(19) . .
C16 C15 C17 111.18(19) . .
C13 C15 H15 107.3 . .
C16 C15 H15 107.3 . .
C17 C15 H15 107.3 . .
C15 C17 H17A 109.5 . .
C15 C17 H17C 109.5 . .
H17A C17 H17C 109.5 . .
C15 C17 H17B 109.5 . .
H17A C17 H17B 109.5 . .
H17C C17 H17B 109.5 . .
C15 C16 H16A 109.5 . .
C15 C16 H16B 109.5 . .
H16A C16 H16B 109.5 . .
C15 C16 H16C 109.5 . .
H16A C16 H16C 109.5 . .
H16B C16 H16C 109.5 . .

loop_
_geom_bond_atom_site_label_1
_geom_bond_atom_site_label_2
_geom_bond_distance
_geom_bond_site_symmetry_2
Ni1 S1 2.1547(5) .
Ni1 S1 2.1547(5) 2_666
Ni1 S2 2.1630(5) 2_666
Ni1 S2 2.1630(5) .
Ni2 S5 2.1584(5) .
Ni2 S5 2.1584(5) 2_565
Ni2 S4 2.1588(5) 2_565
Ni2 S4 2.1588(5) .
S1 C1 1.722(2) .
S3 C1 1.724(2) .
S3 C4 1.747(2) .
S2 C2 1.739(2) .
S4 C12 1.7413(19) .
S5 C11 1.719(2) .
S6 C11 1.7303(19) .
S6 C14 1.747(2) .
P1 C31 1.791(2) .
P1 C21 1.793(2) .
P1 C41 1.794(2) .
P1 C51 1.796(2) .
C1 C2 1.373(3) .
C4 C3 1.362(3) .
C4 C8 1.516(3) .
C8 C10 1.529(3) .
C8 C9 1.540(3) .
C8 H8 1.0000 .
C9 H9C 0.9800 .
C9 H9B 0.9800 .
C9 H9A 0.9800 .
C10 H10B 0.9800 .
C10 H10C 0.9800 .
C10 H10A 0.9800 .
C3 C2 1.444(3) .
C3 C5 1.515(3) .
C5 C6 1.520(3) .
C5 C7 1.529(3) .
C5 H5 1.0000 .
C7 H7C 0.9800 .
C7 H7B 0.9800 .
C7 H7A 0.9800 .
C6 H6C 0.9800 .
C6 H6A 0.9800 .
C6 H6B 0.9800 .
C34 C33 1.380(3) .
C34 C35 1.385(3) .
C34 H34 0.9500 .
C33 C32 1.373(3) .
C33 H33 0.9500 .
C32 C31 1.399(3) .
C32 H32 0.9500 .
C31 C36 1.395(3) .
C21 C26 1.389(3) .
C21 C22 1.390(3) .
C26 C25 1.392(3) .
C26 H26 0.9500 .
C25 C24 1.370(4) .
C25 H25 0.9500 .
C24 C23 1.375(4) .
C24 H24 0.9500 .
C44 C45 1.380(3) .
C44 C43 1.381(3) .
C44 H44 0.9500 .
C45 C46 1.379(3) .
C45 H45 0.9500 .
C46 C41 1.394(3) .
C46 H46 0.9500 .
C41 C42 1.388(3) .
C23 C22 1.384(3) .
C23 H23 0.9500 .
C22 H22 0.9500 .
C51 C56 1.380(3) .
C51 C52 1.388(3) .
C52 C53 1.384(3) .
C52 H52 0.9500 .
C53 C54 1.365(4) .
C53 H53 0.9500 .
C54 C55 1.375(4) .
C54 H54 0.9500 .
C55 C56 1.395(3) .
C55 H55 0.9500 .
C56 H56 0.9500 .
C35 C36 1.377(3) .
C35 H35 0.9500 .
C36 H36 0.9500 .
C42 C43 1.391(3) .
C42 H42 0.9500 .
C43 H43 0.9500 .
C12 C11 1.375(3) .
C12 C13 1.442(3) .
C14 C13 1.366(3) .
C14 C18 1.515(3) .
C18 C19 1.518(3) .
C18 C20 1.529(3) .
C18 H18 1.0000 .
C19 H19B 0.9800 .
C19 H19C 0.9800 .
C19 H19A 0.9800 .
C20 H20C 0.9800 .
C20 H20B 0.9800 .
C20 H20A 0.9800 .
C13 C15 1.509(3) .
C15 C16 1.521(3) .
C15 C17 1.534(3) .
C15 H15 1.0000 .
C17 H17A 0.9800 .
C17 H17C 0.9800 .
C17 H17B 0.9800 .
C16 H16A 0.9800 .
C16 H16B 0.9800 .
C16 H16C 0.9800 .
